data_7128261
loop_
_publ_author_name
'Hong, Juan'
'Xiao, Xuxian'
'Liu, Haoliang'
'Fu, Lin'
'Wang, Xin-Chang'
'Zhou, Long'
'Wang, Xiao-Ye'
'Qiu, Zijie'
'Cao, Xiao-Yu'
'Narita, Akimitsu'
'M\"ullen, Klaus'
'Hu, Yunbin'

_publ_section_title
;
 X-shaped thiadiazole-containing double [7]heterohelicene with strong
 chiroptical response and \p-stacked homochiral assembly.
;
_journal_issue 45
_journal_name_full 'Chemical communications (Cambridge, England)'
_journal_page_first 5566
_journal_page_last 5569
_journal_paper_doi 10.1039/d1cc01631h
_journal_volume 57
_journal_year 2021
_chemical_formula_sum 'C101 H70 Cl2 N16 S8'
_chemical_formula_weight 1835.11
_space_group_crystal_system triclinic
_space_group_IT_number 2
_space_group_name_Hall '-P 1'
_space_group_name_H-M_alt 'P -1'
_atom_sites_solution_hydrogens geom
_audit_creation_method SHELXL-2014/7
_audit_update_record
;
2020-08-21 deposited with the CCDC.	2021-04-29 downloaded from the CCDC.
;
_cell_angle_alpha 94.827(14)
_cell_angle_beta 107.933(12)
_cell_angle_gamma 94.992(13)
_cell_formula_units_Z 2
_cell_length_a 15.056(3)
_cell_length_b 16.373(3)
_cell_length_c 19.923(4)
_cell_measurement_reflns_used 2154
_cell_measurement_temperature 296(2)
_cell_measurement_theta_max 18.51
_cell_measurement_theta_min 2.74
_cell_volume 4622.9(16)
_computing_cell_refinement 'Bruker SAINT'
_computing_data_collection 'Bruker APEX2'
_computing_data_reduction 'Bruker SAINT'
_computing_molecular_graphics 'Bruker SHELXTL'
_computing_publication_material 'Bruker SHELXTL'
_computing_structure_refinement 'SHELXL-2014/7 (Sheldrick, 2014)'
_computing_structure_solution 'SHELXS-97 (Sheldrick, 2008)'
_diffrn_ambient_temperature 296(2)
_diffrn_measured_fraction_theta_full 0.999
_diffrn_measured_fraction_theta_max 0.999
_diffrn_measurement_device_type 'Bruker APEX-II CCD'
_diffrn_measurement_method '\f and \w scans'
_diffrn_radiation_type MoK\a
_diffrn_radiation_wavelength 0.71073
_diffrn_reflns_av_R_equivalents 0.1718
_diffrn_reflns_av_unetI/netI 0.2696
_diffrn_reflns_Laue_measured_fraction_full 0.999
_diffrn_reflns_Laue_measured_fraction_max 0.999
_diffrn_reflns_limit_h_max 17
_diffrn_reflns_limit_h_min -17
_diffrn_reflns_limit_k_max 19
_diffrn_reflns_limit_k_min -19
_diffrn_reflns_limit_l_max 23
_diffrn_reflns_limit_l_min -23
_diffrn_reflns_number 63549
_diffrn_reflns_point_group_measured_fraction_full 0.999
_diffrn_reflns_point_group_measured_fraction_max 0.999
_diffrn_reflns_theta_full 25.000
_diffrn_reflns_theta_max 25.000
_diffrn_reflns_theta_min 1.432
_exptl_absorpt_coefficient_mu 0.308
_exptl_absorpt_correction_T_max 0.9989
_exptl_absorpt_correction_T_min 0.9923
_exptl_absorpt_correction_type multi-scan
_exptl_absorpt_process_details SADABS
_exptl_crystal_colour yellow
_exptl_crystal_density_diffrn 1.318
_exptl_crystal_description block
_exptl_crystal_F_000 1900
_exptl_crystal_size_max 0.222
_exptl_crystal_size_mid 0.063
_exptl_crystal_size_min 0.033
_refine_diff_density_max 0.289
_refine_diff_density_min -0.426
_refine_diff_density_rms 0.064
_refine_ls_extinction_method none
_refine_ls_goodness_of_fit_ref 0.852
_refine_ls_hydrogen_treatment constr
_refine_ls_matrix_type full
_refine_ls_number_parameters 1171
_refine_ls_number_reflns 16275
_refine_ls_number_restraints 10
_refine_ls_restrained_S_all 0.852
_refine_ls_R_factor_all 0.2487
_refine_ls_R_factor_gt 0.0840
_refine_ls_shift/su_max 0.004
_refine_ls_shift/su_mean 0.000
_refine_ls_structure_factor_coef Fsqd
_refine_ls_weighting_details 'w=1/[\s^2^(Fo^2^)+(0.0760P)^2^] where P=(Fo^2^+2Fc^2^)/3'
_refine_ls_weighting_scheme calc
_refine_ls_wR_factor_gt 0.1680
_refine_ls_wR_factor_ref 0.2147
_reflns_Friedel_coverage 0.000
_reflns_number_gt 5012
_reflns_number_total 16275
_reflns_threshold_expression 'I > 2\s(I)'
_cod_data_source_file d1cc01631h2.cif
_cod_data_source_block HuYunBin02
_cod_depositor_comments 'Adding full bibliography for 7128259--7128261.cif.'
_cod_database_code 7128261
_shelx_shelxl_version_number 2014/7
_shelx_space_group_comment
; 
The symmetry employed for this shelxl refinement is uniquely defined 
by the following loop, which should always be used as a source of 
symmetry information in preference to the above space-group names. 
They are only intended as comments. 
;
_platon_squeeze_void_probe_radius 1.20

loop_
_space_group_symop_operation_xyz
'x, y, z'
'-x, -y, -z'

loop_
_atom_site_label
_atom_site_type_symbol
_atom_site_fract_x
_atom_site_fract_y
_atom_site_fract_z
_atom_site_U_iso_or_equiv
_atom_site_adp_type
_atom_site_occupancy
_atom_site_site_symmetry_order
_atom_site_calc_flag
_atom_site_refinement_flags_posn
_atom_site_refinement_flags_adp
_atom_site_refinement_flags_occupancy
_atom_site_disorder_assembly
_atom_site_disorder_group
S1 S 0.42085(13) 0.48744(12) 0.23457(9) 0.0519(5) Uani 1 1 d . . . . .
S2 S 0.2730(2) 0.11988(14) 0.64980(14) 0.1155(11) Uani 1 1 d . . . . .
S3 S 0.18183(15) 0.49260(14) 0.11429(12) 0.0786(7) Uani 1 1 d . . . . .
S4 S 0.47318(17) -0.01778(14) 0.65649(11) 0.0814(7) Uani 1 1 d . . . . .
S5 S 0.91075(13) 0.66605(12) 0.46566(10) 0.0578(6) Uani 1 1 d . . . . .
S6 S 0.98272(18) 0.36751(15) -0.04002(11) 0.0872(8) Uani 1 1 d . . . . .
S7 S 1.19350(17) 0.82468(16) 0.46661(12) 0.0846(7) Uani 1 1 d . . . . .
S8 S 0.48205(16) 0.34299(15) -0.11139(12) 0.0884(8) Uani 1 1 d . . . . .
N1 N 0.4395(4) 0.5838(3) 0.2673(3) 0.0500(16) Uani 1 1 d . . . . .
N2 N 0.3991(3) 0.4437(3) 0.2986(3) 0.0455(15) Uani 1 1 d . . . . .
N3 N 0.2711(5) 0.1828(4) 0.7144(3) 0.081(2) Uani 1 1 d . . . . .
N4 N 0.2940(5) 0.1819(4) 0.5956(3) 0.080(2) Uani 1 1 d . . . . .
N5 N 0.1528(4) 0.5057(4) 0.1866(3) 0.0673(18) Uani 1 1 d . . . . .
N6 N 0.2071(4) 0.4001(4) 0.1143(3) 0.0624(18) Uani 1 1 d . . . . .
N7 N 0.5396(4) 0.0534(4) 0.6370(3) 0.0697(18) Uani 1 1 d . . . . .
N8 N 0.3787(4) -0.0270(4) 0.5889(3) 0.0689(19) Uani 1 1 d . . . . .
N9 N 0.8895(4) 0.5925(4) 0.5111(3) 0.0536(16) Uani 1 1 d . . . . .
N10 N 0.9147(4) 0.6120(4) 0.3947(3) 0.0500(15) Uani 1 1 d . . . . .
N11 N 0.9843(5) 0.2700(4) -0.0333(3) 0.078(2) Uani 1 1 d . . . . .
N12 N 0.9575(4) 0.3993(4) 0.0301(3) 0.0655(19) Uani 1 1 d . . . . .
N13 N 1.2247(4) 0.7551(4) 0.4197(3) 0.075(2) Uani 1 1 d . . . . .
N14 N 1.0883(4) 0.8341(4) 0.4161(4) 0.0721(19) Uani 1 1 d . . . . .
N15 N 0.5058(4) 0.3328(4) -0.0281(3) 0.083(2) Uani 1 1 d . . . . .
N16 N 0.5498(4) 0.4266(4) -0.1084(3) 0.0688(18) Uani 1 1 d . . . . .
C1 C 0.4285(4) 0.5848(4) 0.3316(4) 0.0401(17) Uani 1 1 d . . . . .
C2 C 0.4358(5) 0.6560(4) 0.3784(4) 0.0470(19) Uani 1 1 d . . . . .
H2 H 0.4495 0.7082 0.3663 0.056 Uiso 1 1 calc R U . . .
C3 C 0.4225(4) 0.6467(4) 0.4410(4) 0.052(2) Uani 1 1 d . . . . .
H3 H 0.4278 0.6938 0.4722 0.062 Uiso 1 1 calc R U . . .
C4 C 0.4004(4) 0.5675(4) 0.4628(3) 0.0385(17) Uani 1 1 d . . . . .
C5 C 0.3875(4) 0.5658(4) 0.5316(3) 0.0375(17) Uani 1 1 d . . . . .
C6 C 0.3989(4) 0.6366(4) 0.5795(4) 0.0427(18) Uani 1 1 d . . . . .
H6 H 0.4156 0.6872 0.5659 0.051 Uiso 1 1 calc R U . . .
C7 C 0.3870(4) 0.6365(4) 0.6454(3) 0.0411(17) Uani 1 1 d . . . . .
C8 C 0.3616(4) 0.5599(5) 0.6641(4) 0.0489(19) Uani 1 1 d . . . . .
H8 H 0.3518 0.5581 0.7078 0.059 Uiso 1 1 calc R U . . .
C9 C 0.3500(4) 0.4854(4) 0.6207(3) 0.0344(16) Uani 1 1 d . . . . .
C10 C 0.3631(4) 0.4881(4) 0.5529(3) 0.0331(16) Uani 1 1 d . . . . .
C11 C 0.3279(4) 0.4064(4) 0.6443(4) 0.0408(18) Uani 1 1 d . . . . .
C12 C 0.3169(4) 0.4030(4) 0.7126(3) 0.0473(19) Uani 1 1 d . . . . .
H12 H 0.3267 0.4524 0.7419 0.057 Uiso 1 1 calc R U . . .
C13 C 0.2937(4) 0.3346(5) 0.7371(4) 0.052(2) Uani 1 1 d . . . . .
H13 H 0.2816 0.3367 0.7803 0.062 Uiso 1 1 calc R U . . .
C14 C 0.2876(5) 0.2583(5) 0.6963(4) 0.053(2) Uani 1 1 d . . . . .
C15 C 0.2996(5) 0.2591(5) 0.6275(4) 0.055(2) Uani 1 1 d . . . . .
C16 C 0.3182(4) 0.3352(4) 0.5988(4) 0.0382(17) Uani 1 1 d . . . . .
C17 C 0.3234(4) 0.3354(4) 0.5271(3) 0.0310(16) Uani 1 1 d . . . . .
C18 C 0.3509(4) 0.4147(4) 0.5060(3) 0.0362(16) Uani 1 1 d . . . . .
C19 C 0.3654(4) 0.4162(4) 0.4395(3) 0.0298(15) Uani 1 1 d . . . . .
C20 C 0.3904(4) 0.4950(4) 0.4189(3) 0.0296(15) Uani 1 1 d . . . . .
C21 C 0.4067(4) 0.5044(4) 0.3511(4) 0.0385(17) Uani 1 1 d . . . . .
C22 C 0.3496(4) 0.3433(4) 0.3953(3) 0.0367(17) Uani 1 1 d . . . . .
H22 H 0.3636 0.3434 0.3529 0.044 Uiso 1 1 calc R U . . .
C23 C 0.3129(4) 0.2682(4) 0.4123(3) 0.0374(17) Uani 1 1 d . . . . .
C24 C 0.3023(4) 0.2670(4) 0.4778(3) 0.0342(16) Uani 1 1 d . . . . .
H24 H 0.2798 0.2174 0.4896 0.041 Uiso 1 1 calc R U . . .
C25 C 0.1934(4) 0.3726(4) 0.1730(4) 0.0446(18) Uani 1 1 d . . . . .
C26 C 0.1612(5) 0.4332(4) 0.2134(4) 0.0475(19) Uani 1 1 d . . . . .
C27 C 0.1441(4) 0.4151(4) 0.2765(4) 0.052(2) Uani 1 1 d . . . . .
H27 H 0.1223 0.4536 0.3027 0.062 Uiso 1 1 calc R U . . .
C28 C 0.1606(4) 0.3394(4) 0.2981(4) 0.0484(19) Uani 1 1 d . . . . .
H0K H 0.1468 0.3255 0.3385 0.058 Uiso 1 1 calc R U . . .
C29 C 0.1982(4) 0.2812(4) 0.2607(3) 0.0389(17) Uani 1 1 d . . . . .
C30 C 0.2124(4) 0.2972(4) 0.1982(3) 0.0432(18) Uani 1 1 d . . . . .
H30 H 0.2345 0.2580 0.1728 0.052 Uiso 1 1 calc R U . . .
C31 C 0.2238(4) 0.1998(4) 0.2870(3) 0.0387(17) Uani 1 1 d . . . . .
C32 C 0.1916(4) 0.1293(4) 0.2377(3) 0.0473(19) Uani 1 1 d . . . . .
H32 H 0.1553 0.1355 0.1917 0.057 Uiso 1 1 calc R U . . .
C33 C 0.2106(5) 0.0513(4) 0.2535(4) 0.0452(18) Uani 1 1 d . . . . .
C34 C 0.2668(4) 0.0460(4) 0.3224(4) 0.0463(18) Uani 1 1 d . . . . .
H34 H 0.2823 -0.0056 0.3352 0.056 Uiso 1 1 calc R U . . .
C35 C 0.3009(4) 0.1147(4) 0.3732(4) 0.0404(17) Uani 1 1 d . . . . .
C36 C 0.2806(4) 0.1932(4) 0.3573(3) 0.0342(16) Uani 1 1 d . . . . .
C37 C 0.3644(5) 0.1011(4) 0.4447(3) 0.0424(18) Uani 1 1 d . . . . .
C38 C 0.4575(5) 0.1442(4) 0.4722(4) 0.0498(19) Uani 1 1 d . . . . .
H38 H 0.4770 0.1821 0.4458 0.060 Uiso 1 1 calc R U . . .
C39 C 0.5175(5) 0.1315(4) 0.5353(4) 0.054(2) Uani 1 1 d . . . . .
H39 H 0.5769 0.1615 0.5530 0.065 Uiso 1 1 calc R U . . .
C40 C 0.4893(5) 0.0730(4) 0.5734(4) 0.051(2) Uani 1 1 d . . . . .
C41 C 0.3971(5) 0.0278(4) 0.5455(4) 0.0507(19) Uani 1 1 d . . . . .
C42 C 0.3352(5) 0.0423(4) 0.4811(4) 0.054(2) Uani 1 1 d . . . . .
H42 H 0.2754 0.0131 0.4632 0.064 Uiso 1 1 calc R U . . .
C43 C 0.4017(5) 0.7155(4) 0.6931(4) 0.0459(18) Uani 1 1 d . . . . .
C44 C 0.5051(5) 0.7529(5) 0.7151(4) 0.081(3) Uani 1 1 d . . . . .
H0OA H 0.5445 0.7147 0.7398 0.122 Uiso 1 1 calc R U . . .
H0OB H 0.5140 0.8035 0.7456 0.122 Uiso 1 1 calc R U . . .
H0OC H 0.5214 0.7637 0.6734 0.122 Uiso 1 1 calc R U . . .
C45 C 0.3757(7) 0.7047(5) 0.7594(4) 0.107(3) Uani 1 1 d . . . . .
H45A H 0.3127 0.6774 0.7465 0.161 Uiso 1 1 calc R U . . .
H45B H 0.3795 0.7578 0.7852 0.161 Uiso 1 1 calc R U . . .
H45C H 0.4184 0.6719 0.7886 0.161 Uiso 1 1 calc R U . . .
C46 C 0.3409(5) 0.7791(4) 0.6565(4) 0.076(2) Uani 1 1 d . . . . .
H46A H 0.3611 0.7953 0.6178 0.113 Uiso 1 1 calc R U . . .
H46B H 0.3471 0.8266 0.6900 0.113 Uiso 1 1 calc R U . . .
H46C H 0.2763 0.7552 0.6386 0.113 Uiso 1 1 calc R U . . .
C47 C 0.1820(6) -0.0245(4) 0.1984(4) 0.058(2) Uani 1 1 d . . . . .
C48 C 0.0935(7) -0.0137(5) 0.1390(5) 0.153(5) Uani 1 1 d . . . . .
H48A H 0.0781 -0.0605 0.1033 0.229 Uiso 1 1 calc R U . . .
H48B H 0.1040 0.0356 0.1183 0.229 Uiso 1 1 calc R U . . .
H48C H 0.0424 -0.0094 0.1579 0.229 Uiso 1 1 calc R U . . .
C49 C 0.2596(7) -0.0371(6) 0.1669(6) 0.137(4) Uani 1 1 d . . . . .
H49A H 0.3128 -0.0524 0.2024 0.205 Uiso 1 1 calc R U . . .
H49B H 0.2777 0.0133 0.1505 0.205 Uiso 1 1 calc R U . . .
H49C H 0.2378 -0.0801 0.1277 0.205 Uiso 1 1 calc R U . . .
C50 C 0.1612(8) -0.1009(5) 0.2291(5) 0.151(5) Uani 1 1 d . . . . .
H0ZA H 0.2168 -0.1114 0.2651 0.227 Uiso 1 1 calc R U . . .
H0ZB H 0.1414 -0.1466 0.1923 0.227 Uiso 1 1 calc R U . . .
H0ZC H 0.1121 -0.0938 0.2497 0.227 Uiso 1 1 calc R U . . .
C51 C 0.8849(4) 0.5215(5) 0.4718(4) 0.0447(19) Uani 1 1 d . . . . .
C52 C 0.8701(4) 0.4429(5) 0.4900(4) 0.053(2) Uani 1 1 d . . . . .
H52 H 0.8553 0.4352 0.5312 0.063 Uiso 1 1 calc R U . . .
C53 C 0.8778(4) 0.3766(5) 0.4460(4) 0.0478(19) Uani 1 1 d . . . . .
H53 H 0.8711 0.3242 0.4599 0.057 Uiso 1 1 calc R U . . .
C54 C 0.8956(4) 0.3838(4) 0.3795(3) 0.0365(17) Uani 1 1 d . . . . .
C55 C 0.9108(4) 0.3122(4) 0.3381(4) 0.0433(18) Uani 1 1 d . . . . .
C56 C 0.9256(4) 0.2373(4) 0.3680(4) 0.0467(19) Uani 1 1 d . . . . .
H56 H 0.9224 0.2339 0.4136 0.056 Uiso 1 1 calc R U . . .
C57 C 0.9446(5) 0.1692(4) 0.3317(4) 0.0493(19) Uani 1 1 d . . . . .
C58 C 0.9487(4) 0.1760(4) 0.2637(4) 0.053(2) Uani 1 1 d . . . . .
H58 H 0.9614 0.1305 0.2385 0.063 Uiso 1 1 calc R U . . .
C59 C 0.9343(4) 0.2496(4) 0.2315(4) 0.0426(18) Uani 1 1 d . . . . .
C60 C 0.9186(4) 0.3197(4) 0.2695(3) 0.0371(17) Uani 1 1 d . . . . .
C61 C 0.9427(4) 0.2550(4) 0.1608(3) 0.0398(17) Uani 1 1 d . . . . .
C62 C 0.9548(5) 0.1832(5) 0.1204(4) 0.063(2) Uani 1 1 d . . . . .
H62 H 0.9552 0.1333 0.1397 0.075 Uiso 1 1 calc R U . . .
C63 C 0.9656(6) 0.1837(5) 0.0562(4) 0.076(3) Uani 1 1 d . . . . .
H0AA H 0.9719 0.1353 0.0309 0.091 Uiso 1 1 calc R U . . .
C64 C 0.9671(6) 0.2594(6) 0.0281(4) 0.067(2) Uani 1 1 d . . . . .
C65 C 0.9518(5) 0.3319(5) 0.0649(4) 0.056(2) Uani 1 1 d . . . . .
C66 C 0.9344(4) 0.3298(4) 0.1329(3) 0.0448(18) Uani 1 1 d . . . . .
C67 C 0.9147(4) 0.4023(4) 0.1720(3) 0.0411(18) Uani 1 1 d . . . . .
C68 C 0.9110(4) 0.3963(4) 0.2416(4) 0.0370(17) Uani 1 1 d . . . . .
C69 C 0.9019(4) 0.4682(4) 0.2827(3) 0.0387(17) Uani 1 1 d . . . . .
C70 C 0.8985(4) 0.4613(4) 0.3544(3) 0.0395(17) Uani 1 1 d . . . . .
C71 C 0.8985(4) 0.5317(5) 0.4043(4) 0.0450(19) Uani 1 1 d . . . . .
C72 C 0.8872(4) 0.5404(4) 0.2527(3) 0.0449(18) Uani 1 1 d . . . . .
H72 H 0.8812 0.5875 0.2797 0.054 Uiso 1 1 calc R U . . .
C73 C 0.8813(4) 0.5430(4) 0.1819(4) 0.0381(17) Uani 1 1 d . . . . .
C74 C 0.8976(4) 0.4760(4) 0.1434(3) 0.0417(18) Uani 1 1 d . . . . .
H74 H 0.8973 0.4799 0.0970 0.050 Uiso 1 1 calc R U . . .
C75 C 1.1517(5) 0.7348(5) 0.3600(4) 0.053(2) Uani 1 1 d . . . . .
C76 C 1.1450(5) 0.6753(5) 0.3022(4) 0.062(2) Uani 1 1 d . . . . .
H76 H 1.1945 0.6446 0.3033 0.075 Uiso 1 1 calc R U . . .
C77 C 1.0661(5) 0.6638(4) 0.2458(4) 0.059(2) Uani 1 1 d . . . . .
H77 H 1.0621 0.6250 0.2077 0.071 Uiso 1 1 calc R U . . .
C78 C 0.9887(5) 0.7092(4) 0.2426(4) 0.0471(19) Uani 1 1 d . . . . .
C79 C 0.9931(5) 0.7664(4) 0.2978(4) 0.052(2) Uani 1 1 d . . . . .
H0G H 0.9425 0.7959 0.2957 0.062 Uiso 1 1 calc R U . . .
C80 C 1.0744(5) 0.7809(5) 0.3578(4) 0.052(2) Uani 1 1 d . . . . .
C81 C 0.8519(5) 0.6195(4) 0.1481(4) 0.0438(18) Uani 1 1 d . . . . .
C82 C 0.9026(4) 0.6974(4) 0.1766(3) 0.0432(18) Uani 1 1 d . . . . .
C83 C 0.8746(5) 0.7671(4) 0.1470(4) 0.055(2) Uani 1 1 d . . . . .
H83 H 0.9088 0.8181 0.1671 0.066 Uiso 1 1 calc R U . . .
C84 C 0.7961(5) 0.7627(4) 0.0876(4) 0.0504(19) Uani 1 1 d . . . . .
C85 C 0.7453(5) 0.6879(5) 0.0617(4) 0.051(2) Uani 1 1 d . . . . .
H85 H 0.6909 0.6853 0.0231 0.062 Uiso 1 1 calc R U . . .
C86 C 0.7699(5) 0.6146(4) 0.0896(3) 0.0437(18) Uani 1 1 d . . . . .
C87 C 0.6751(5) 0.4840(5) 0.1042(4) 0.059(2) Uani 1 1 d . . . . .
H87 H 0.7022 0.4966 0.1531 0.070 Uiso 1 1 calc R U . . .
C88 C 0.6095(6) 0.4161(5) 0.0790(4) 0.073(2) Uani 1 1 d . . . . .
H0F H 0.5924 0.3829 0.1096 0.087 Uiso 1 1 calc R U . . .
C89 C 0.5698(5) 0.3989(5) 0.0058(4) 0.055(2) Uani 1 1 d . . . . .
C90 C 0.5970(5) 0.4522(5) -0.0385(4) 0.051(2) Uani 1 1 d . . . . .
C91 C 0.6629(5) 0.5208(4) -0.0124(4) 0.054(2) Uani 1 1 d . . . . .
H91 H 0.6786 0.5552 -0.0429 0.065 Uiso 1 1 calc R U . . .
C92 C 0.7040(4) 0.5368(4) 0.0589(3) 0.0388(17) Uani 1 1 d . . . . .
C93 C 0.9656(6) 0.0915(4) 0.3657(4) 0.064(2) Uani 1 1 d . . . . .
C94 C 0.9474(12) 0.0155(6) 0.3114(6) 0.219(8) Uani 1 1 d . . . . .
H0LA H 0.9727 -0.0301 0.3350 0.328 Uiso 1 1 calc R U . . .
H0LB H 0.9770 0.0268 0.2763 0.328 Uiso 1 1 calc R U . . .
H0LC H 0.8809 0.0019 0.2887 0.328 Uiso 1 1 calc R U . . .
C95 C 1.0641(8) 0.1035(7) 0.4127(8) 0.245(9) Uani 1 1 d . . . . .
H95A H 1.0831 0.1613 0.4284 0.368 Uiso 1 1 calc R U . . .
H95B H 1.1038 0.0832 0.3871 0.368 Uiso 1 1 calc R U . . .
H95C H 1.0695 0.0739 0.4531 0.368 Uiso 1 1 calc R U . . .
C96 C 0.9047(8) 0.0707(5) 0.4106(5) 0.139(5) Uani 1 1 d . . . . .
H96A H 0.9094 0.0149 0.4213 0.208 Uiso 1 1 calc R U . . .
H96B H 0.8405 0.0765 0.3851 0.208 Uiso 1 1 calc R U . . .
H96C H 0.9252 0.1075 0.4540 0.208 Uiso 1 1 calc R U . . .
C97 C 0.7646(6) 0.8398(5) 0.0536(5) 0.077(3) Uani 1 1 d . . . . .
C10A C 0.8299(14) 0.9202(13) 0.0881(11) 0.100(4) Uani 0.469(3) 1 d D . P A 1
H10A H 0.8321 0.9309 0.1368 0.150 Uiso 0.469(3) 1 calc R U P A 1
H10B H 0.8061 0.9652 0.0629 0.150 Uiso 0.469(3) 1 calc R U P A 1
H10C H 0.8919 0.9145 0.0861 0.150 Uiso 0.469(3) 1 calc R U P A 1
C99A C 0.7576(17) 0.8238(13) -0.0250(10) 0.100(4) Uani 0.469(3) 1 d D . P A 1
H99A H 0.8152 0.8060 -0.0286 0.150 Uiso 0.469(3) 1 calc R U P A 1
H99B H 0.7469 0.8738 -0.0467 0.150 Uiso 0.469(3) 1 calc R U P A 1
H99C H 0.7064 0.7818 -0.0488 0.150 Uiso 0.469(3) 1 calc R U P A 1
C98A C 0.6672(14) 0.8472(11) 0.0613(11) 0.100(4) Uani 0.469(3) 1 d D . P A 1
H98A H 0.6237 0.8013 0.0335 0.150 Uiso 0.469(3) 1 calc R U P A 1
H98B H 0.6458 0.8978 0.0450 0.150 Uiso 0.469(3) 1 calc R U P A 1
H98C H 0.6711 0.8472 0.1103 0.150 Uiso 0.469(3) 1 calc R U P A 1
C10B C 0.707(3) 0.890(2) 0.0961(16) 0.100(4) Uani 0.294(3) 1 d D . P A 2
H10D H 0.6554 0.8539 0.1002 0.150 Uiso 0.294(3) 1 calc R U P A 2
H10E H 0.7477 0.9119 0.1426 0.150 Uiso 0.294(3) 1 calc R U P A 2
H10F H 0.6823 0.9350 0.0706 0.150 Uiso 0.294(3) 1 calc R U P A 2
C98B C 0.686(3) 0.8199(19) -0.0232(15) 0.100(4) Uani 0.294(3) 1 d D . P A 2
H98D H 0.6345 0.7828 -0.0200 0.150 Uiso 0.294(3) 1 calc R U P A 2
H98E H 0.6629 0.8702 -0.0389 0.150 Uiso 0.294(3) 1 calc R U P A 2
H98F H 0.7125 0.7947 -0.0565 0.150 Uiso 0.294(3) 1 calc R U P A 2
C99B C 0.840(2) 0.894(2) 0.048(2) 0.100(4) Uani 0.294(3) 1 d D . P A 2
H99D H 0.8152 0.9414 0.0265 0.150 Uiso 0.294(3) 1 calc R U P A 2
H99E H 0.8830 0.9123 0.0948 0.150 Uiso 0.294(3) 1 calc R U P A 2
H99F H 0.8713 0.8666 0.0197 0.150 Uiso 0.294(3) 1 calc R U P A 2
C10C C 0.662(2) 0.854(2) 0.020(2) 0.100(4) Uani 0.237(3) 1 d D . P A 3
H10G H 0.6599 0.9065 0.0023 0.150 Uiso 0.237(3) 1 calc R U P A 3
H10H H 0.6320 0.8111 -0.0182 0.150 Uiso 0.237(3) 1 calc R U P A 3
H10I H 0.6308 0.8526 0.0553 0.150 Uiso 0.237(3) 1 calc R U P A 3
C98C C 0.801(3) 0.921(3) 0.1180(19) 0.100(4) Uani 0.237(3) 1 d D . P A 3
H98G H 0.8662 0.9197 0.1441 0.150 Uiso 0.237(3) 1 calc R U P A 3
H98H H 0.7936 0.9713 0.0968 0.150 Uiso 0.237(3) 1 calc R U P A 3
H98I H 0.7644 0.9172 0.1496 0.150 Uiso 0.237(3) 1 calc R U P A 3
C99C C 0.819(4) 0.867(2) 0.003(2) 0.111(18) Uani 0.237(3) 1 d D . P A 3
H99G H 0.8838 0.8584 0.0228 0.166 Uiso 0.237(3) 1 calc R U P A 3
H99H H 0.7923 0.8340 -0.0424 0.166 Uiso 0.237(3) 1 calc R U P A 3
H99I H 0.8144 0.9239 -0.0026 0.166 Uiso 0.237(3) 1 calc R U P A 3
Cl1 Cl 0.2765(3) 0.7244(3) 0.0908(4) 0.268(2) Uani 1 1 d . . . . .
Cl2 Cl 0.4189(7) 0.7979(4) 0.2173(3) 0.406(5) Uani 1 1 d . . . . .
C101 C 0.3183(15) 0.7201(10) 0.1805(9) 0.268(10) Uani 1 1 d . . . . .
H11G H 0.3366 0.6658 0.1899 0.321 Uiso 1 1 calc R U . . .
H11H H 0.2699 0.7305 0.2019 0.321 Uiso 1 1 calc R U . . .

loop_
_atom_site_aniso_label
_atom_site_aniso_U_11
_atom_site_aniso_U_22
_atom_site_aniso_U_33
_atom_site_aniso_U_23
_atom_site_aniso_U_13
_atom_site_aniso_U_12
S1 0.0698(14) 0.0503(13) 0.0370(11) 0.0117(10) 0.0201(10) -0.0033(11)
S2 0.235(3) 0.0464(15) 0.101(2) 0.0252(14) 0.105(2) 0.0009(18)
S3 0.0811(17) 0.0753(17) 0.0875(18) 0.0490(14) 0.0245(14) 0.0232(13)
S4 0.1019(19) 0.0827(18) 0.0557(15) 0.0323(13) 0.0109(14) 0.0191(15)
S5 0.0575(13) 0.0618(14) 0.0423(12) 0.0007(10) -0.0007(10) 0.0109(11)
S6 0.132(2) 0.097(2) 0.0538(15) 0.0297(13) 0.0462(15) 0.0445(17)
S7 0.0774(17) 0.095(2) 0.0594(15) 0.0051(14) -0.0036(14) -0.0096(14)
S8 0.0856(17) 0.092(2) 0.0604(16) 0.0002(13) -0.0062(13) -0.0213(15)
N1 0.062(4) 0.049(4) 0.034(4) 0.019(3) 0.007(3) -0.003(3)
N2 0.052(4) 0.051(4) 0.030(3) 0.012(3) 0.009(3) -0.007(3)
N3 0.143(6) 0.045(4) 0.076(5) 0.020(4) 0.065(5) -0.001(4)
N4 0.134(6) 0.053(5) 0.079(5) 0.025(4) 0.067(5) 0.013(4)
N5 0.069(5) 0.062(5) 0.076(5) 0.026(4) 0.025(4) 0.016(4)
N6 0.069(4) 0.075(5) 0.042(4) 0.031(4) 0.011(3) 0.005(4)
N7 0.082(5) 0.069(5) 0.050(4) 0.017(4) 0.005(4) 0.012(4)
N8 0.072(5) 0.057(4) 0.070(5) 0.031(4) 0.006(4) 0.007(4)
N9 0.050(4) 0.062(5) 0.050(4) 0.007(4) 0.018(3) 0.008(3)
N10 0.049(4) 0.057(4) 0.035(4) 0.003(3) 0.000(3) 0.009(3)
N11 0.107(6) 0.090(6) 0.050(4) 0.017(4) 0.031(4) 0.048(4)
N12 0.093(5) 0.077(5) 0.046(4) 0.019(4) 0.039(4) 0.040(4)
N13 0.050(4) 0.097(6) 0.051(4) -0.006(4) -0.016(4) -0.002(4)
N14 0.081(5) 0.068(5) 0.062(5) -0.001(4) 0.023(4) -0.008(4)
N15 0.074(5) 0.085(5) 0.067(5) 0.010(4) 0.001(4) -0.034(4)
N16 0.072(4) 0.074(5) 0.045(4) -0.002(4) 0.005(4) -0.016(4)
C1 0.032(4) 0.035(5) 0.045(5) 0.010(4) 0.003(4) -0.007(3)
C2 0.069(5) 0.034(5) 0.041(5) 0.018(4) 0.020(4) -0.004(4)
C3 0.066(5) 0.035(5) 0.045(5) 0.009(4) 0.006(4) -0.003(4)
C4 0.037(4) 0.038(5) 0.036(4) 0.009(4) 0.009(3) -0.012(3)
C5 0.033(4) 0.035(5) 0.040(5) 0.012(4) 0.006(3) -0.005(3)
C6 0.046(5) 0.030(4) 0.047(5) 0.011(4) 0.007(4) -0.005(3)
C7 0.045(5) 0.043(5) 0.033(4) 0.003(4) 0.013(4) -0.008(4)
C8 0.045(5) 0.069(6) 0.039(5) 0.017(4) 0.022(4) -0.001(4)
C9 0.029(4) 0.039(5) 0.031(4) 0.001(4) 0.005(3) 0.004(3)
C10 0.020(4) 0.048(5) 0.030(4) 0.008(4) 0.005(3) 0.002(3)
C11 0.037(4) 0.032(5) 0.045(5) 0.010(4) 0.002(4) -0.007(4)
C12 0.057(5) 0.049(5) 0.033(4) 0.007(4) 0.012(4) -0.006(4)
C13 0.055(5) 0.069(6) 0.039(5) 0.019(5) 0.024(4) 0.006(4)
C14 0.060(5) 0.060(6) 0.047(5) 0.014(4) 0.027(4) 0.007(4)
C15 0.054(5) 0.065(6) 0.047(5) 0.012(4) 0.017(4) 0.009(4)
C16 0.031(4) 0.036(5) 0.044(5) 0.012(4) 0.008(3) -0.012(3)
C17 0.024(4) 0.034(4) 0.026(4) -0.005(3) -0.002(3) -0.004(3)
C18 0.024(4) 0.036(4) 0.042(4) 0.001(4) 0.005(3) -0.007(3)
C19 0.026(4) 0.032(4) 0.028(4) 0.006(3) 0.006(3) -0.003(3)
C20 0.019(4) 0.031(4) 0.034(4) 0.006(3) 0.002(3) -0.002(3)
C21 0.031(4) 0.041(5) 0.038(5) 0.004(4) 0.005(3) -0.002(3)
C22 0.026(4) 0.045(5) 0.035(4) 0.010(4) 0.006(3) -0.010(3)
C23 0.030(4) 0.041(5) 0.036(4) 0.006(4) 0.004(3) -0.001(3)
C24 0.037(4) 0.032(4) 0.029(4) 0.006(3) 0.006(3) -0.002(3)
C25 0.032(4) 0.038(5) 0.053(5) 0.004(4) -0.001(4) 0.002(4)
C26 0.040(5) 0.043(5) 0.059(5) 0.023(4) 0.010(4) 0.004(4)
C27 0.039(5) 0.046(5) 0.070(6) 0.000(4) 0.018(4) 0.000(4)
C28 0.048(5) 0.045(5) 0.048(5) 0.004(4) 0.012(4) -0.003(4)
C29 0.028(4) 0.044(5) 0.034(4) 0.000(4) -0.001(3) -0.012(3)
C30 0.049(5) 0.038(5) 0.044(5) 0.004(4) 0.015(4) 0.009(4)
C31 0.041(4) 0.038(5) 0.036(4) 0.006(4) 0.011(4) -0.006(4)
C32 0.048(5) 0.048(5) 0.036(4) 0.008(4) 0.002(4) -0.008(4)
C33 0.043(5) 0.036(5) 0.051(5) 0.003(4) 0.009(4) -0.006(4)
C34 0.043(5) 0.033(5) 0.054(5) 0.003(4) 0.007(4) -0.008(4)
C35 0.034(4) 0.035(5) 0.050(5) 0.013(4) 0.010(4) -0.004(4)
C36 0.035(4) 0.032(4) 0.030(4) 0.003(3) 0.007(3) -0.010(3)
C37 0.053(5) 0.025(4) 0.044(5) 0.001(4) 0.007(4) 0.010(4)
C38 0.054(5) 0.035(5) 0.054(5) 0.018(4) 0.004(4) 0.003(4)
C39 0.049(5) 0.031(5) 0.069(6) 0.006(4) 0.005(4) -0.008(4)
C40 0.065(6) 0.042(5) 0.037(5) 0.003(4) 0.002(4) 0.007(4)
C41 0.062(5) 0.040(5) 0.047(5) 0.015(4) 0.013(4) 0.001(4)
C42 0.054(5) 0.043(5) 0.050(5) 0.010(4) -0.002(4) -0.006(4)
C43 0.059(5) 0.043(5) 0.039(5) 0.000(4) 0.024(4) -0.002(4)
C44 0.083(7) 0.061(6) 0.083(6) -0.023(5) 0.016(5) -0.013(5)
C45 0.201(11) 0.059(6) 0.068(6) -0.013(5) 0.064(7) -0.013(6)
C46 0.086(6) 0.050(5) 0.078(6) -0.001(5) 0.013(5) 0.001(5)
C47 0.078(6) 0.029(5) 0.049(5) 0.005(4) -0.002(5) -0.006(4)
C48 0.139(9) 0.083(8) 0.139(9) -0.060(7) -0.081(8) 0.029(7)
C49 0.142(10) 0.118(9) 0.166(11) -0.025(8) 0.087(9) -0.005(7)
C50 0.275(14) 0.059(7) 0.091(8) -0.021(6) 0.047(9) -0.064(8)
C51 0.045(5) 0.057(6) 0.032(5) 0.010(4) 0.006(4) 0.020(4)
C52 0.042(5) 0.074(6) 0.038(5) 0.017(5) 0.007(4) -0.003(4)
C53 0.036(4) 0.048(5) 0.057(5) 0.016(4) 0.010(4) 0.000(4)
C54 0.020(4) 0.050(5) 0.036(4) 0.015(4) 0.003(3) -0.007(3)
C55 0.033(4) 0.051(5) 0.045(5) 0.006(4) 0.012(4) -0.001(4)
C56 0.050(5) 0.051(5) 0.045(5) 0.012(4) 0.019(4) 0.009(4)
C57 0.051(5) 0.052(5) 0.048(5) 0.015(4) 0.019(4) 0.001(4)
C58 0.052(5) 0.057(5) 0.050(5) 0.006(4) 0.017(4) 0.011(4)
C59 0.042(4) 0.040(5) 0.037(5) 0.003(4) 0.001(4) 0.003(4)
C60 0.030(4) 0.046(5) 0.032(4) 0.005(4) 0.006(3) 0.000(3)
C61 0.040(4) 0.041(5) 0.033(4) 0.008(4) 0.003(3) 0.006(4)
C62 0.090(6) 0.053(6) 0.048(5) 0.014(4) 0.023(5) 0.008(5)
C63 0.117(8) 0.057(6) 0.065(6) 0.009(5) 0.039(6) 0.029(5)
C64 0.082(6) 0.080(7) 0.045(5) 0.016(5) 0.022(5) 0.018(5)
C65 0.050(5) 0.069(6) 0.038(5) 0.002(4) -0.001(4) 0.012(4)
C66 0.043(5) 0.060(5) 0.029(4) 0.000(4) 0.006(4) 0.018(4)
C67 0.036(4) 0.055(5) 0.035(4) 0.013(4) 0.013(4) 0.008(4)
C68 0.026(4) 0.036(5) 0.045(5) 0.011(4) 0.006(3) -0.005(3)
C69 0.035(4) 0.044(5) 0.033(4) 0.004(4) 0.006(3) 0.003(4)
C70 0.029(4) 0.051(5) 0.031(4) -0.003(4) 0.000(3) 0.006(4)
C71 0.023(4) 0.054(5) 0.044(5) 0.014(4) -0.010(3) 0.001(4)
C72 0.040(4) 0.057(5) 0.032(4) 0.005(4) 0.003(4) 0.009(4)
C73 0.037(4) 0.034(4) 0.041(5) 0.005(4) 0.010(4) -0.004(3)
C74 0.047(5) 0.054(5) 0.023(4) 0.015(4) 0.007(3) -0.002(4)
C75 0.051(5) 0.050(5) 0.048(5) 0.004(4) 0.006(4) -0.010(4)
C76 0.045(5) 0.073(6) 0.061(6) 0.008(5) 0.005(5) 0.010(4)
C77 0.056(6) 0.061(6) 0.063(6) 0.008(4) 0.019(5) 0.012(5)
C78 0.055(5) 0.044(5) 0.038(5) 0.005(4) 0.011(4) -0.007(4)
C79 0.046(5) 0.057(5) 0.049(5) 0.013(4) 0.009(4) 0.002(4)
C80 0.054(6) 0.050(5) 0.052(6) 0.017(4) 0.016(5) 0.001(5)
C81 0.046(5) 0.046(5) 0.043(4) 0.013(4) 0.019(4) -0.003(4)
C82 0.035(4) 0.048(5) 0.045(5) 0.008(4) 0.010(4) -0.001(4)
C83 0.050(5) 0.038(5) 0.062(5) 0.008(4) 0.000(4) -0.005(4)
C84 0.056(5) 0.035(5) 0.059(5) 0.019(4) 0.014(4) 0.001(4)
C85 0.050(5) 0.057(5) 0.048(5) 0.019(4) 0.014(4) 0.005(4)
C86 0.038(4) 0.055(5) 0.032(4) 0.008(4) 0.003(4) -0.001(4)
C87 0.080(6) 0.076(6) 0.025(4) 0.015(4) 0.024(4) -0.001(5)
C88 0.087(6) 0.079(6) 0.046(5) 0.024(5) 0.018(5) -0.028(5)
C89 0.051(5) 0.070(6) 0.039(5) 0.005(4) 0.010(4) -0.009(4)
C90 0.055(5) 0.065(6) 0.029(5) 0.014(4) 0.007(4) -0.003(4)
C91 0.070(5) 0.048(5) 0.039(5) 0.018(4) 0.009(4) -0.009(4)
C92 0.035(4) 0.050(5) 0.031(4) 0.012(4) 0.007(3) 0.009(4)
C93 0.088(7) 0.045(5) 0.064(6) 0.028(5) 0.028(5) 0.003(5)
C94 0.54(3) 0.044(7) 0.119(10) 0.038(7) 0.156(14) 0.079(11)
C95 0.093(9) 0.164(12) 0.41(2) 0.207(15) -0.058(11) -0.008(8)
C96 0.233(13) 0.083(7) 0.180(11) 0.076(7) 0.159(10) 0.045(8)
C97 0.046(5) 0.057(6) 0.107(8) 0.025(6) -0.005(5) 0.000(5)
C10A 0.124(9) 0.065(7) 0.075(10) 0.035(7) -0.026(9) 0.001(7)
C99A 0.124(9) 0.065(7) 0.075(10) 0.035(7) -0.026(9) 0.001(7)
C98A 0.124(9) 0.065(7) 0.075(10) 0.035(7) -0.026(9) 0.001(7)
C10B 0.124(9) 0.065(7) 0.075(10) 0.035(7) -0.026(9) 0.001(7)
C98B 0.124(9) 0.065(7) 0.075(10) 0.035(7) -0.026(9) 0.001(7)
C99B 0.124(9) 0.065(7) 0.075(10) 0.035(7) -0.026(9) 0.001(7)
C10C 0.124(9) 0.065(7) 0.075(10) 0.035(7) -0.026(9) 0.001(7)
C98C 0.124(9) 0.065(7) 0.075(10) 0.035(7) -0.026(9) 0.001(7)
C99C 0.24(6) 0.04(3) 0.06(3) -0.01(2) 0.08(4) -0.03(3)
Cl1 0.209(5) 0.222(5) 0.340(7) 0.049(5) 0.028(5) 0.054(4)
Cl2 0.559(12) 0.236(6) 0.268(6) -0.094(5) -0.099(7) 0.193(7)
C101 0.44(3) 0.170(16) 0.133(14) 0.046(12) -0.022(16) 0.103(18)

loop_
_atom_type_symbol
_atom_type_description
_atom_type_scat_dispersion_real
_atom_type_scat_dispersion_imag
_atom_type_scat_source
C C 0.0033 0.0016 'International Tables Vol C Tables 4.2.6.8 and 6.1.1.4'
H H 0.0000 0.0000 'International Tables Vol C Tables 4.2.6.8 and 6.1.1.4'
N N 0.0061 0.0033 'International Tables Vol C Tables 4.2.6.8 and 6.1.1.4'
S S 0.1246 0.1234 'International Tables Vol C Tables 4.2.6.8 and 6.1.1.4'
Cl Cl 0.1484 0.1585 'International Tables Vol C Tables 4.2.6.8 and 6.1.1.4'

loop_
_geom_angle_atom_site_label_1
_geom_angle_atom_site_label_2
_geom_angle_atom_site_label_3
_geom_angle
_geom_angle_site_symmetry_1
_geom_angle_site_symmetry_3
_geom_angle_publ_flag
N2 S1 N1 101.0(3) . . ?
N3 S2 N4 101.8(3) . . ?
N6 S3 N5 102.0(3) . . ?
N8 S4 N7 102.0(3) . . ?
N10 S5 N9 100.5(3) . . ?
N12 S6 N11 101.5(3) . . ?
N13 S7 N14 101.9(3) . . ?
N15 S8 N16 101.3(3) . . ?
C1 N1 S1 105.8(4) . . ?
C21 N2 S1 107.0(4) . . ?
C14 N3 S2 105.8(5) . . ?
C15 N4 S2 106.1(5) . . ?
C26 N5 S3 104.8(5) . . ?
C25 N6 S3 106.3(5) . . ?
C40 N7 S4 105.8(5) . . ?
C41 N8 S4 105.2(5) . . ?
C51 N9 S5 106.7(5) . . ?
C71 N10 S5 106.2(5) . . ?
C64 N11 S6 105.0(5) . . ?
C65 N12 S6 106.1(5) . . ?
C75 N13 S7 106.1(5) . . ?
C80 N14 S7 104.9(5) . . ?
C89 N15 S8 104.7(5) . . ?
C90 N16 S8 107.0(5) . . ?
N1 C1 C2 125.3(6) . . ?
N1 C1 C21 114.5(6) . . ?
C2 C1 C21 120.2(6) . . ?
C3 C2 C1 118.1(6) . . ?
C3 C2 H2 120.9 . . ?
C1 C2 H2 120.9 . . ?
C2 C3 C4 123.7(7) . . ?
C2 C3 H3 118.1 . . ?
C4 C3 H3 118.1 . . ?
C20 C4 C3 121.3(6) . . ?
C20 C4 C5 120.4(6) . . ?
C3 C4 C5 118.3(6) . . ?
C6 C5 C10 117.8(6) . . ?
C6 C5 C4 123.4(6) . . ?
C10 C5 C4 118.7(6) . . ?
C7 C6 C5 124.5(6) . . ?
C7 C6 H6 117.8 . . ?
C5 C6 H6 117.8 . . ?
C6 C7 C8 116.4(6) . . ?
C6 C7 C43 120.4(6) . . ?
C8 C7 C43 123.2(6) . . ?
C7 C8 C9 123.7(6) . . ?
C7 C8 H8 118.2 . . ?
C9 C8 H8 118.2 . . ?
C8 C9 C10 118.3(6) . . ?
C8 C9 C11 121.4(6) . . ?
C10 C9 C11 120.2(6) . . ?
C18 C10 C5 119.7(6) . . ?
C18 C10 C9 120.9(6) . . ?
C5 C10 C9 119.4(6) . . ?
C16 C11 C12 121.0(6) . . ?
C16 C11 C9 118.3(6) . . ?
C12 C11 C9 120.6(6) . . ?
C13 C12 C11 124.7(7) . . ?
C13 C12 H12 117.7 . . ?
C11 C12 H12 117.7 . . ?
C12 C13 C14 118.4(7) . . ?
C12 C13 H13 120.8 . . ?
C14 C13 H13 120.8 . . ?
N3 C14 C13 127.0(7) . . ?
N3 C14 C15 114.6(7) . . ?
C13 C14 C15 118.4(7) . . ?
N4 C15 C14 111.6(7) . . ?
N4 C15 C16 125.8(7) . . ?
C14 C15 C16 122.6(7) . . ?
C11 C16 C17 123.3(6) . . ?
C11 C16 C15 114.7(6) . . ?
C17 C16 C15 122.1(6) . . ?
C24 C17 C16 124.6(6) . . ?
C24 C17 C18 118.1(6) . . ?
C16 C17 C18 117.3(6) . . ?
C19 C18 C10 121.5(6) . . ?
C19 C18 C17 118.9(6) . . ?
C10 C18 C17 119.6(6) . . ?
C22 C19 C18 118.9(6) . . ?
C22 C19 C20 122.8(6) . . ?
C18 C19 C20 118.2(6) . . ?
C4 C20 C19 121.4(6) . . ?
C4 C20 C21 115.5(6) . . ?
C19 C20 C21 123.2(6) . . ?
N2 C21 C1 111.8(6) . . ?
N2 C21 C20 126.9(6) . . ?
C1 C21 C20 121.2(6) . . ?
C19 C22 C23 122.0(6) . . ?
C19 C22 H22 119.0 . . ?
C23 C22 H22 119.0 . . ?
C24 C23 C22 118.3(6) . . ?
C24 C23 C36 121.3(6) . . ?
C22 C23 C36 120.3(6) . . ?
C23 C24 C17 123.2(6) . . ?
C23 C24 H24 118.4 . . ?
C17 C24 H24 118.4 . . ?
N6 C25 C30 127.3(7) . . ?
N6 C25 C26 112.7(6) . . ?
C30 C25 C26 119.8(7) . . ?
N5 C26 C27 125.5(7) . . ?
N5 C26 C25 114.2(7) . . ?
C27 C26 C25 120.2(6) . . ?
C28 C27 C26 118.1(7) . . ?
C28 C27 H27 121.0 . . ?
C26 C27 H27 121.0 . . ?
C27 C28 C29 121.8(6) . . ?
C27 C28 H0K 119.1 . . ?
C29 C28 H0K 119.1 . . ?
C30 C29 C28 120.5(6) . . ?
C30 C29 C31 117.1(6) . . ?
C28 C29 C31 122.4(6) . . ?
C29 C30 C25 119.4(6) . . ?
C29 C30 H30 120.3 . . ?
C25 C30 H30 120.3 . . ?
C32 C31 C36 120.0(6) . . ?
C32 C31 C29 116.9(6) . . ?
C36 C31 C29 123.1(6) . . ?
C33 C32 C31 123.5(6) . . ?
C33 C32 H32 118.2 . . ?
C31 C32 H32 118.2 . . ?
C32 C33 C34 115.7(6) . . ?
C32 C33 C47 123.4(6) . . ?
C34 C33 C47 120.5(6) . . ?
C33 C34 C35 122.7(6) . . ?
C33 C34 H34 118.7 . . ?
C35 C34 H34 118.7 . . ?
C36 C35 C34 121.4(6) . . ?
C36 C35 C37 121.2(6) . . ?
C34 C35 C37 117.3(6) . . ?
C35 C36 C31 116.7(6) . . ?
C35 C36 C23 122.4(6) . . ?
C31 C36 C23 120.8(6) . . ?
C42 C37 C38 120.3(6) . . ?
C42 C37 C35 119.3(6) . . ?
C38 C37 C35 120.2(6) . . ?
C39 C38 C37 121.8(6) . . ?
C39 C38 H38 119.1 . . ?
C37 C38 H38 119.1 . . ?
C38 C39 C40 119.0(7) . . ?
C38 C39 H39 120.5 . . ?
C40 C39 H39 120.5 . . ?
N7 C40 C39 126.7(7) . . ?
N7 C40 C41 113.6(7) . . ?
C39 C40 C41 119.7(6) . . ?
N8 C41 C42 125.7(7) . . ?
N8 C41 C40 113.3(6) . . ?
C42 C41 C40 121.0(6) . . ?
C37 C42 C41 118.2(7) . . ?
C37 C42 H42 120.9 . . ?
C41 C42 H42 120.9 . . ?
C7 C43 C45 113.0(6) . . ?
C7 C43 C46 111.7(6) . . ?
C45 C43 C46 105.4(6) . . ?
C7 C43 C44 109.9(6) . . ?
C45 C43 C44 108.6(6) . . ?
C46 C43 C44 108.1(6) . . ?
C43 C44 H0OA 109.5 . . ?
C43 C44 H0OB 109.5 . . ?
H0OA C44 H0OB 109.5 . . ?
C43 C44 H0OC 109.5 . . ?
H0OA C44 H0OC 109.5 . . ?
H0OB C44 H0OC 109.5 . . ?
C43 C45 H45A 109.5 . . ?
C43 C45 H45B 109.5 . . ?
H45A C45 H45B 109.5 . . ?
C43 C45 H45C 109.5 . . ?
H45A C45 H45C 109.5 . . ?
H45B C45 H45C 109.5 . . ?
C43 C46 H46A 109.5 . . ?
C43 C46 H46B 109.5 . . ?
H46A C46 H46B 109.5 . . ?
C43 C46 H46C 109.5 . . ?
H46A C46 H46C 109.5 . . ?
H46B C46 H46C 109.5 . . ?
C50 C47 C49 108.4(8) . . ?
C50 C47 C48 107.1(8) . . ?
C49 C47 C48 108.7(8) . . ?
C50 C47 C33 112.3(7) . . ?
C49 C47 C33 110.0(7) . . ?
C48 C47 C33 110.3(6) . . ?
C47 C48 H48A 109.5 . . ?
C47 C48 H48B 109.5 . . ?
H48A C48 H48B 109.5 . . ?
C47 C48 H48C 109.5 . . ?
H48A C48 H48C 109.5 . . ?
H48B C48 H48C 109.5 . . ?
C47 C49 H49A 109.5 . . ?
C47 C49 H49B 109.5 . . ?
H49A C49 H49B 109.5 . . ?
C47 C49 H49C 109.5 . . ?
H49A C49 H49C 109.5 . . ?
H49B C49 H49C 109.5 . . ?
C47 C50 H0ZA 109.5 . . ?
C47 C50 H0ZB 109.5 . . ?
H0ZA C50 H0ZB 109.5 . . ?
C47 C50 H0ZC 109.5 . . ?
H0ZA C50 H0ZC 109.5 . . ?
H0ZB C50 H0ZC 109.5 . . ?
N9 C51 C52 126.8(7) . . ?
N9 C51 C71 113.6(7) . . ?
C52 C51 C71 119.6(7) . . ?
C53 C52 C51 118.7(7) . . ?
C53 C52 H52 120.6 . . ?
C51 C52 H52 120.6 . . ?
C52 C53 C54 123.6(7) . . ?
C52 C53 H53 118.2 . . ?
C54 C53 H53 118.2 . . ?
C70 C54 C53 119.5(7) . . ?
C70 C54 C55 119.4(6) . . ?
C53 C54 C55 121.1(6) . . ?
C56 C55 C60 120.0(7) . . ?
C56 C55 C54 120.2(6) . . ?
C60 C55 C54 119.6(6) . . ?
C57 C56 C55 122.0(6) . . ?
C57 C56 H56 119.0 . . ?
C55 C56 H56 119.0 . . ?
C56 C57 C58 117.8(6) . . ?
C56 C57 C93 121.4(7) . . ?
C58 C57 C93 120.7(7) . . ?
C57 C58 C59 122.3(7) . . ?
C57 C58 H58 118.9 . . ?
C59 C58 H58 118.9 . . ?
C60 C59 C58 119.9(6) . . ?
C60 C59 C61 119.5(6) . . ?
C58 C59 C61 120.4(7) . . ?
C59 C60 C68 121.9(6) . . ?
C59 C60 C55 117.9(6) . . ?
C68 C60 C55 120.2(6) . . ?
C66 C61 C62 121.0(6) . . ?
C66 C61 C59 118.9(7) . . ?
C62 C61 C59 120.0(6) . . ?
C63 C62 C61 123.4(7) . . ?
C63 C62 H62 118.3 . . ?
C61 C62 H62 118.3 . . ?
C62 C63 C64 118.0(8) . . ?
C62 C63 H0AA 121.0 . . ?
C64 C63 H0AA 121.0 . . ?
N11 C64 C63 124.2(8) . . ?
N11 C64 C65 115.1(8) . . ?
C63 C64 C65 120.7(8) . . ?
N12 C65 C64 112.2(7) . . ?
N12 C65 C66 126.9(7) . . ?
C64 C65 C66 120.9(7) . . ?
C61 C66 C65 115.4(7) . . ?
C61 C66 C67 121.3(6) . . ?
C65 C66 C67 123.2(7) . . ?
C74 C67 C68 118.5(6) . . ?
C74 C67 C66 123.0(6) . . ?
C68 C67 C66 118.5(6) . . ?
C60 C68 C67 119.7(7) . . ?
C60 C68 C69 121.2(6) . . ?
C67 C68 C69 119.0(6) . . ?
C72 C69 C68 120.1(6) . . ?
C72 C69 C70 121.1(7) . . ?
C68 C69 C70 118.5(6) . . ?
C54 C70 C71 115.8(6) . . ?
C54 C70 C69 120.5(6) . . ?
C71 C70 C69 123.7(6) . . ?
N10 C71 C51 113.0(7) . . ?
N10 C71 C70 125.1(6) . . ?
C51 C71 C70 121.9(7) . . ?
C69 C72 C73 120.0(7) . . ?
C69 C72 H72 120.0 . . ?
C73 C72 H72 120.0 . . ?
C74 C73 C72 120.4(6) . . ?
C74 C73 C81 121.2(6) . . ?
C72 C73 C81 118.3(6) . . ?
C73 C74 C67 121.5(6) . . ?
C73 C74 H74 119.3 . . ?
C67 C74 H74 119.3 . . ?
N13 C75 C76 127.3(8) . . ?
N13 C75 C80 113.0(7) . . ?
C76 C75 C80 119.7(7) . . ?
C77 C76 C75 119.2(7) . . ?
C77 C76 H76 120.4 . . ?
C75 C76 H76 120.4 . . ?
C76 C77 C78 122.0(7) . . ?
C76 C77 H77 119.0 . . ?
C78 C77 H77 119.0 . . ?
C79 C78 C77 120.0(7) . . ?
C79 C78 C82 119.4(7) . . ?
C77 C78 C82 120.5(7) . . ?
C78 C79 C80 120.1(7) . . ?
C78 C79 H0G 120.0 . . ?
C80 C79 H0G 120.0 . . ?
N14 C80 C79 126.7(8) . . ?
N14 C80 C75 114.2(7) . . ?
C79 C80 C75 119.1(7) . . ?
C82 C81 C86 118.6(6) . . ?
C82 C81 C73 121.0(6) . . ?
C86 C81 C73 120.3(6) . . ?
C83 C82 C81 121.0(6) . . ?
C83 C82 C78 116.7(6) . . ?
C81 C82 C78 122.3(6) . . ?
C82 C83 C84 120.9(7) . . ?
C82 C83 H83 119.5 . . ?
C84 C83 H83 119.5 . . ?
C85 C84 C83 118.0(6) . . ?
C85 C84 C97 120.5(7) . . ?
C83 C84 C97 121.5(7) . . ?
C84 C85 C86 123.8(7) . . ?
C84 C85 H85 118.1 . . ?
C86 C85 H85 118.1 . . ?
C85 C86 C81 117.5(7) . . ?
C85 C86 C92 118.4(6) . . ?
C81 C86 C92 123.9(6) . . ?
C88 C87 C92 123.3(6) . . ?
C88 C87 H87 118.4 . . ?
C92 C87 H87 118.4 . . ?
C87 C88 C89 117.3(7) . . ?
C87 C88 H0F 121.4 . . ?
C89 C88 H0F 121.4 . . ?
N15 C89 C88 124.9(7) . . ?
N15 C89 C90 115.8(7) . . ?
C88 C89 C90 119.2(7) . . ?
N16 C90 C91 126.0(6) . . ?
N16 C90 C89 111.1(7) . . ?
C91 C90 C89 122.9(7) . . ?
C92 C91 C90 118.3(6) . . ?
C92 C91 H91 120.8 . . ?
C90 C91 H91 120.8 . . ?
C91 C92 C87 119.0(6) . . ?
C91 C92 C86 119.7(6) . . ?
C87 C92 C86 120.9(6) . . ?
C95 C93 C96 107.4(9) . . ?
C95 C93 C57 108.3(7) . . ?
C96 C93 C57 112.8(7) . . ?
C95 C93 C94 111.1(10) . . ?
C96 C93 C94 104.3(8) . . ?
C57 C93 C94 112.7(7) . . ?
C93 C94 H0LA 109.5 . . ?
C93 C94 H0LB 109.5 . . ?
H0LA C94 H0LB 109.5 . . ?
C93 C94 H0LC 109.5 . . ?
H0LA C94 H0LC 109.5 . . ?
H0LB C94 H0LC 109.5 . . ?
C93 C95 H95A 109.5 . . ?
C93 C95 H95B 109.5 . . ?
H95A C95 H95B 109.5 . . ?
C93 C95 H95C 109.5 . . ?
H95A C95 H95C 109.5 . . ?
H95B C95 H95C 109.5 . . ?
C93 C96 H96A 109.5 . . ?
C93 C96 H96B 109.5 . . ?
H96A C96 H96B 109.5 . . ?
C93 C96 H96C 109.5 . . ?
H96A C96 H96C 109.5 . . ?
H96B C96 H96C 109.5 . . ?
C99B C97 C84 113.5(16) . . ?
C10C C97 C84 124.5(16) . . ?
C84 C97 C98A 105.3(9) . . ?
C84 C97 C99A 107.0(10) . . ?
C98A C97 C99A 110.7(9) . . ?
C84 C97 C10A 114.7(10) . . ?
C98A C97 C10A 109.2(11) . . ?
C99A C97 C10A 109.8(10) . . ?
C10C C97 C99C 107.5(19) . . ?
C84 C97 C99C 113.2(17) . . ?
C99B C97 C98B 108.9(15) . . ?
C84 C97 C98B 113.5(13) . . ?
C99B C97 C10B 108.5(15) . . ?
C84 C97 C10B 111.7(12) . . ?
C98B C97 C10B 99.7(14) . . ?
C10C C97 C98C 100.3(16) . . ?
C84 C97 C98C 107.6(14) . . ?
C99C C97 C98C 100.2(15) . . ?
C97 C10A H10A 109.5 . . ?
C97 C10A H10B 109.5 . . ?
H10A C10A H10B 109.5 . . ?
C97 C10A H10C 109.5 . . ?
H10A C10A H10C 109.5 . . ?
H10B C10A H10C 109.5 . . ?
C97 C99A H99A 109.5 . . ?
C97 C99A H99B 109.5 . . ?
H99A C99A H99B 109.5 . . ?
C97 C99A H99C 109.5 . . ?
H99A C99A H99C 109.5 . . ?
H99B C99A H99C 109.5 . . ?
C97 C98A H98A 109.5 . . ?
C97 C98A H98B 109.5 . . ?
H98A C98A H98B 109.5 . . ?
C97 C98A H98C 109.5 . . ?
H98A C98A H98C 109.5 . . ?
H98B C98A H98C 109.5 . . ?
C97 C10B H10D 109.5 . . ?
C97 C10B H10E 109.5 . . ?
H10D C10B H10E 109.5 . . ?
C97 C10B H10F 109.5 . . ?
H10D C10B H10F 109.5 . . ?
H10E C10B H10F 109.5 . . ?
C97 C98B H98D 109.5 . . ?
C97 C98B H98E 109.5 . . ?
H98D C98B H98E 109.5 . . ?
C97 C98B H98F 109.5 . . ?
H98D C98B H98F 109.5 . . ?
H98E C98B H98F 109.5 . . ?
C97 C99B H99D 109.5 . . ?
C97 C99B H99E 109.5 . . ?
H99D C99B H99E 109.5 . . ?
C97 C99B H99F 109.5 . . ?
H99D C99B H99F 109.5 . . ?
H99E C99B H99F 109.5 . . ?
C97 C10C H10G 109.5 . . ?
C97 C10C H10H 109.5 . . ?
H10G C10C H10H 109.5 . . ?
C97 C10C H10I 109.5 . . ?
H10G C10C H10I 109.5 . . ?
H10H C10C H10I 109.5 . . ?
C97 C98C H98G 109.5 . . ?
C97 C98C H98H 109.5 . . ?
H98G C98C H98H 109.5 . . ?
C97 C98C H98I 109.5 . . ?
H98G C98C H98I 109.5 . . ?
H98H C98C H98I 109.5 . . ?
C97 C99C H99G 109.5 . . ?
C97 C99C H99H 109.5 . . ?
H99G C99C H99H 109.5 . . ?
C97 C99C H99I 109.5 . . ?
H99G C99C H99I 109.5 . . ?
H99H C99C H99I 109.5 . . ?
Cl1 C101 Cl2 107.8(10) . . ?
Cl1 C101 H11G 110.1 . . ?
Cl2 C101 H11G 110.1 . . ?
Cl1 C101 H11H 110.1 . . ?
Cl2 C101 H11H 110.1 . . ?
H11G C101 H11H 108.5 . . ?

loop_
_geom_bond_atom_site_label_1
_geom_bond_atom_site_label_2
_geom_bond_distance
_geom_bond_site_symmetry_2
_geom_bond_publ_flag
S1 N2 1.617(5) . ?
S1 N1 1.621(5) . ?
S2 N3 1.589(6) . ?
S2 N4 1.623(6) . ?
S3 N6 1.593(6) . ?
S3 N5 1.633(6) . ?
S4 N8 1.616(6) . ?
S4 N7 1.619(6) . ?
S5 N10 1.623(5) . ?
S5 N9 1.633(6) . ?
S6 N12 1.615(5) . ?
S6 N11 1.616(6) . ?
S7 N13 1.605(7) . ?
S7 N14 1.623(7) . ?
S8 N15 1.613(6) . ?
S8 N16 1.620(6) . ?
N1 C1 1.340(7) . ?
N2 C21 1.350(7) . ?
N3 C14 1.340(8) . ?
N4 C15 1.350(8) . ?
N5 C26 1.341(7) . ?
N6 C25 1.354(7) . ?
N7 C40 1.342(7) . ?
N8 C41 1.365(7) . ?
N9 C51 1.329(8) . ?
N10 C71 1.356(7) . ?
N11 C64 1.348(8) . ?
N12 C65 1.362(8) . ?
N13 C75 1.342(8) . ?
N14 C80 1.341(8) . ?
N15 C89 1.361(8) . ?
N16 C90 1.364(8) . ?
C1 C2 1.404(8) . ?
C1 C21 1.443(8) . ?
C2 C3 1.343(8) . ?
C2 H2 0.9300 . ?
C3 C4 1.444(8) . ?
C3 H3 0.9300 . ?
C4 C20 1.383(8) . ?
C4 C5 1.446(8) . ?
C5 C6 1.401(8) . ?
C5 C10 1.428(8) . ?
C6 C7 1.379(8) . ?
C6 H6 0.9300 . ?
C7 C8 1.393(8) . ?
C7 C43 1.497(8) . ?
C8 C9 1.398(8) . ?
C8 H8 0.9300 . ?
C9 C10 1.428(8) . ?
C9 C11 1.459(8) . ?
C10 C18 1.420(8) . ?
C11 C16 1.384(8) . ?
C11 C12 1.427(8) . ?
C12 C13 1.320(8) . ?
C12 H12 0.9300 . ?
C13 C14 1.412(9) . ?
C13 H13 0.9300 . ?
C14 C15 1.438(9) . ?
C15 C16 1.454(9) . ?
C16 C17 1.454(8) . ?
C17 C24 1.371(7) . ?
C17 C18 1.463(8) . ?
C18 C19 1.410(8) . ?
C19 C22 1.380(8) . ?
C19 C20 1.439(7) . ?
C20 C21 1.463(8) . ?
C22 C23 1.414(7) . ?
C22 H22 0.9300 . ?
C23 C24 1.363(7) . ?
C23 C36 1.513(8) . ?
C24 H24 0.9300 . ?
C25 C30 1.391(8) . ?
C25 C26 1.434(9) . ?
C26 C27 1.410(8) . ?
C27 C28 1.364(8) . ?
C27 H27 0.9300 . ?
C28 C29 1.421(8) . ?
C28 H0K 0.9300 . ?
C29 C30 1.369(8) . ?
C29 C31 1.511(8) . ?
C30 H30 0.9300 . ?
C31 C32 1.397(8) . ?
C31 C36 1.417(8) . ?
C32 C33 1.375(8) . ?
C32 H32 0.9300 . ?
C33 C34 1.387(8) . ?
C33 C47 1.522(9) . ?
C34 C35 1.394(8) . ?
C34 H34 0.9300 . ?
C35 C36 1.387(8) . ?
C35 C37 1.498(8) . ?
C37 C42 1.375(8) . ?
C37 C38 1.432(8) . ?
C38 C39 1.349(8) . ?
C38 H38 0.9300 . ?
C39 C40 1.387(8) . ?
C39 H39 0.9300 . ?
C40 C41 1.436(9) . ?
C41 C42 1.386(8) . ?
C42 H42 0.9300 . ?
C43 C45 1.507(8) . ?
C43 C46 1.528(8) . ?
C43 C44 1.536(9) . ?
C44 H0OA 0.9600 . ?
C44 H0OB 0.9600 . ?
C44 H0OC 0.9600 . ?
C45 H45A 0.9600 . ?
C45 H45B 0.9600 . ?
C45 H45C 0.9600 . ?
C46 H46A 0.9600 . ?
C46 H46B 0.9600 . ?
C46 H46C 0.9600 . ?
C47 C50 1.488(9) . ?
C47 C49 1.508(10) . ?
C47 C48 1.521(10) . ?
C48 H48A 0.9600 . ?
C48 H48B 0.9600 . ?
C48 H48C 0.9600 . ?
C49 H49A 0.9600 . ?
C49 H49B 0.9600 . ?
C49 H49C 0.9600 . ?
C50 H0ZA 0.9600 . ?
C50 H0ZB 0.9600 . ?
C50 H0ZC 0.9600 . ?
C51 C52 1.384(9) . ?
C51 C71 1.442(8) . ?
C52 C53 1.372(9) . ?
C52 H52 0.9300 . ?
C53 C54 1.442(8) . ?
C53 H53 0.9300 . ?
C54 C70 1.404(8) . ?
C54 C55 1.452(8) . ?
C55 C56 1.413(8) . ?
C55 C60 1.422(8) . ?
C56 C57 1.377(8) . ?
C56 H56 0.9300 . ?
C57 C58 1.388(8) . ?
C57 C93 1.504(9) . ?
C58 C59 1.415(8) . ?
C58 H58 0.9300 . ?
C59 C60 1.398(8) . ?
C59 C61 1.462(8) . ?
C60 C68 1.413(8) . ?
C61 C66 1.388(8) . ?
C61 C62 1.425(8) . ?
C62 C63 1.339(9) . ?
C62 H62 0.9300 . ?
C63 C64 1.404(9) . ?
C63 H0AA 0.9300 . ?
C64 C65 1.416(10) . ?
C65 C66 1.459(9) . ?
C66 C67 1.466(8) . ?
C67 C74 1.388(8) . ?
C67 C68 1.416(8) . ?
C68 C69 1.418(8) . ?
C69 C72 1.374(8) . ?
C69 C70 1.459(8) . ?
C70 C71 1.458(9) . ?
C72 C73 1.389(8) . ?
C72 H72 0.9300 . ?
C73 C74 1.370(8) . ?
C73 C81 1.508(8) . ?
C74 H74 0.9300 . ?
C75 C76 1.416(9) . ?
C75 C80 1.433(9) . ?
C76 C77 1.347(9) . ?
C76 H76 0.9300 . ?
C77 C78 1.425(9) . ?
C77 H77 0.9300 . ?
C78 C79 1.364(8) . ?
C78 C82 1.519(9) . ?
C79 C80 1.409(9) . ?
C79 H0G 0.9300 . ?
C81 C82 1.404(8) . ?
C81 C86 1.405(8) . ?
C82 C83 1.368(8) . ?
C83 C84 1.383(8) . ?
C83 H83 0.9300 . ?
C84 C85 1.357(8) . ?
C84 C97 1.525(9) . ?
C85 C86 1.396(8) . ?
C85 H85 0.9300 . ?
C86 C92 1.502(8) . ?
C87 C88 1.368(9) . ?
C87 C92 1.434(8) . ?
C87 H87 0.9300 . ?
C88 C89 1.388(9) . ?
C88 H0F 0.9300 . ?
C89 C90 1.415(9) . ?
C90 C91 1.380(8) . ?
C91 C92 1.355(8) . ?
C91 H91 0.9300 . ?
C93 C95 1.476(11) . ?
C93 C96 1.502(9) . ?
C93 C94 1.525(11) . ?
C94 H0LA 0.9600 . ?
C94 H0LB 0.9600 . ?
C94 H0LC 0.9600 . ?
C95 H95A 0.9600 . ?
C95 H95B 0.9600 . ?
C95 H95C 0.9600 . ?
C96 H96A 0.9600 . ?
C96 H96B 0.9600 . ?
C96 H96C 0.9600 . ?
C97 C99B 1.41(3) . ?
C97 C10C 1.52(3) . ?
C97 C98A 1.535(19) . ?
C97 C99A 1.536(19) . ?
C97 C10A 1.54(2) . ?
C97 C99C 1.55(3) . ?
C97 C98B 1.61(3) . ?
C97 C10B 1.62(3) . ?
C97 C98C 1.69(4) . ?
C10A H10A 0.9600 . ?
C10A H10B 0.9600 . ?
C10A H10C 0.9600 . ?
C99A H99A 0.9600 . ?
C99A H99B 0.9600 . ?
C99A H99C 0.9600 . ?
C98A H98A 0.9600 . ?
C98A H98B 0.9600 . ?
C98A H98C 0.9600 . ?
C10B H10D 0.9600 . ?
C10B H10E 0.9600 . ?
C10B H10F 0.9600 . ?
C98B H98D 0.9600 . ?
C98B H98E 0.9600 . ?
C98B H98F 0.9600 . ?
C99B H99D 0.9600 . ?
C99B H99E 0.9600 . ?
C99B H99F 0.9600 . ?
C10C H10G 0.9600 . ?
C10C H10H 0.9600 . ?
C10C H10I 0.9600 . ?
C98C H98G 0.9600 . ?
C98C H98H 0.9600 . ?
C98C H98I 0.9600 . ?
C99C H99G 0.9600 . ?
C99C H99H 0.9600 . ?
C99C H99I 0.9600 . ?
Cl1 C101 1.711(14) . ?
Cl2 C101 1.811(19) . ?
C101 H11G 0.9700 . ?
C101 H11H 0.9700 . ?

loop_
_geom_torsion_atom_site_label_1
_geom_torsion_atom_site_label_2
_geom_torsion_atom_site_label_3
_geom_torsion_atom_site_label_4
_geom_torsion
_geom_torsion_site_symmetry_1
_geom_torsion_site_symmetry_2
_geom_torsion_site_symmetry_3
_geom_torsion_site_symmetry_4
_geom_torsion_publ_flag
N2 S1 N1 C1 -0.2(5) . . . . ?
N1 S1 N2 C21 -0.8(5) . . . . ?
N4 S2 N3 C14 -0.1(6) . . . . ?
N3 S2 N4 C15 -0.7(6) . . . . ?
N6 S3 N5 C26 -1.1(5) . . . . ?
N5 S3 N6 C25 0.3(5) . . . . ?
N8 S4 N7 C40 -1.1(6) . . . . ?
N7 S4 N8 C41 0.8(5) . . . . ?
N10 S5 N9 C51 0.2(5) . . . . ?
N9 S5 N10 C71 0.3(5) . . . . ?
N12 S6 N11 C64 -1.9(6) . . . . ?
N11 S6 N12 C65 2.0(6) . . . . ?
N14 S7 N13 C75 -0.1(6) . . . . ?
N13 S7 N14 C80 -0.6(5) . . . . ?
N16 S8 N15 C89 0.9(6) . . . . ?
N15 S8 N16 C90 0.1(6) . . . . ?
S1 N1 C1 C2 -178.3(5) . . . . ?
S1 N1 C1 C21 1.1(6) . . . . ?
N1 C1 C2 C3 179.7(6) . . . . ?
C21 C1 C2 C3 0.4(9) . . . . ?
C1 C2 C3 C4 -0.5(10) . . . . ?
C2 C3 C4 C20 -0.8(10) . . . . ?
C2 C3 C4 C5 -179.8(6) . . . . ?
C20 C4 C5 C6 178.3(6) . . . . ?
C3 C4 C5 C6 -2.6(9) . . . . ?
C20 C4 C5 C10 -0.7(9) . . . . ?
C3 C4 C5 C10 178.3(5) . . . . ?
C10 C5 C6 C7 -0.9(9) . . . . ?
C4 C5 C6 C7 -179.9(6) . . . . ?
C5 C6 C7 C8 -0.3(9) . . . . ?
C5 C6 C7 C43 179.4(6) . . . . ?
C6 C7 C8 C9 1.4(9) . . . . ?
C43 C7 C8 C9 -178.3(6) . . . . ?
C7 C8 C9 C10 -1.2(9) . . . . ?
C7 C8 C9 C11 176.9(6) . . . . ?
C6 C5 C10 C18 -180.0(5) . . . . ?
C4 C5 C10 C18 -0.9(8) . . . . ?
C6 C5 C10 C9 0.9(8) . . . . ?
C4 C5 C10 C9 -179.9(5) . . . . ?
C8 C9 C10 C18 -179.0(5) . . . . ?
C11 C9 C10 C18 2.8(8) . . . . ?
C8 C9 C10 C5 0.0(8) . . . . ?
C11 C9 C10 C5 -178.1(5) . . . . ?
C8 C9 C11 C16 -179.5(6) . . . . ?
C10 C9 C11 C16 -1.4(8) . . . . ?
C8 C9 C11 C12 0.4(9) . . . . ?
C10 C9 C11 C12 178.5(5) . . . . ?
C16 C11 C12 C13 -2.6(10) . . . . ?
C9 C11 C12 C13 177.5(6) . . . . ?
C11 C12 C13 C14 6.2(10) . . . . ?
S2 N3 C14 C13 -179.3(6) . . . . ?
S2 N3 C14 C15 0.9(8) . . . . ?
C12 C13 C14 N3 175.4(7) . . . . ?
C12 C13 C14 C15 -4.8(10) . . . . ?
S2 N4 C15 C14 1.3(8) . . . . ?
S2 N4 C15 C16 179.6(6) . . . . ?
N3 C14 C15 N4 -1.5(9) . . . . ?
C13 C14 C15 N4 178.7(7) . . . . ?
N3 C14 C15 C16 -179.9(6) . . . . ?
C13 C14 C15 C16 0.3(10) . . . . ?
C12 C11 C16 C17 176.3(6) . . . . ?
C9 C11 C16 C17 -3.7(9) . . . . ?
C12 C11 C16 C15 -2.1(9) . . . . ?
C9 C11 C16 C15 177.8(5) . . . . ?
N4 C15 C16 C11 -175.1(7) . . . . ?
C14 C15 C16 C11 3.1(9) . . . . ?
N4 C15 C16 C17 6.5(11) . . . . ?
C14 C15 C16 C17 -175.4(6) . . . . ?
C11 C16 C17 C24 -171.4(6) . . . . ?
C15 C16 C17 C24 7.0(9) . . . . ?
C11 C16 C17 C18 7.2(8) . . . . ?
C15 C16 C17 C18 -174.5(6) . . . . ?
C5 C10 C18 C19 2.1(8) . . . . ?
C9 C10 C18 C19 -178.8(5) . . . . ?
C5 C10 C18 C17 -178.3(5) . . . . ?
C9 C10 C18 C17 0.8(8) . . . . ?
C24 C17 C18 C19 -7.3(8) . . . . ?
C16 C17 C18 C19 174.1(5) . . . . ?
C24 C17 C18 C10 173.1(5) . . . . ?
C16 C17 C18 C10 -5.6(8) . . . . ?
C10 C18 C19 C22 -178.0(5) . . . . ?
C17 C18 C19 C22 2.4(8) . . . . ?
C10 C18 C19 C20 -1.8(8) . . . . ?
C17 C18 C19 C20 178.6(5) . . . . ?
C3 C4 C20 C19 -177.9(5) . . . . ?
C5 C4 C20 C19 1.1(9) . . . . ?
C3 C4 C20 C21 1.9(8) . . . . ?
C5 C4 C20 C21 -179.0(5) . . . . ?
C22 C19 C20 C4 176.2(6) . . . . ?
C18 C19 C20 C4 0.1(8) . . . . ?
C22 C19 C20 C21 -3.6(9) . . . . ?
C18 C19 C20 C21 -179.7(5) . . . . ?
S1 N2 C21 C1 1.5(6) . . . . ?
S1 N2 C21 C20 178.0(5) . . . . ?
N1 C1 C21 N2 -1.8(8) . . . . ?
C2 C1 C21 N2 177.6(5) . . . . ?
N1 C1 C21 C20 -178.5(5) . . . . ?
C2 C1 C21 C20 0.9(9) . . . . ?
C4 C20 C21 N2 -178.2(6) . . . . ?
C19 C20 C21 N2 1.7(9) . . . . ?
C4 C20 C21 C1 -2.0(8) . . . . ?
C19 C20 C21 C1 177.8(5) . . . . ?
C18 C19 C22 C23 4.8(8) . . . . ?
C20 C19 C22 C23 -171.3(5) . . . . ?
C19 C22 C23 C24 -7.0(9) . . . . ?
C19 C22 C23 C36 169.2(5) . . . . ?
C22 C23 C24 C17 1.7(9) . . . . ?
C36 C23 C24 C17 -174.4(5) . . . . ?
C16 C17 C24 C23 -176.2(6) . . . . ?
C18 C17 C24 C23 5.2(9) . . . . ?
S3 N6 C25 C30 -175.3(6) . . . . ?
S3 N6 C25 C26 0.5(7) . . . . ?
S3 N5 C26 C27 179.4(6) . . . . ?
S3 N5 C26 C25 1.5(7) . . . . ?
N6 C25 C26 N5 -1.4(8) . . . . ?
C30 C25 C26 N5 174.8(6) . . . . ?
N6 C25 C26 C27 -179.4(6) . . . . ?
C30 C25 C26 C27 -3.2(10) . . . . ?
N5 C26 C27 C28 -176.7(6) . . . . ?
C25 C26 C27 C28 1.0(10) . . . . ?
C26 C27 C28 C29 3.1(10) . . . . ?
C27 C28 C29 C30 -5.1(10) . . . . ?
C27 C28 C29 C31 175.2(6) . . . . ?
C28 C29 C30 C25 2.7(9) . . . . ?
C31 C29 C30 C25 -177.5(6) . . . . ?
N6 C25 C30 C29 176.9(6) . . . . ?
C26 C25 C30 C29 1.3(9) . . . . ?
C30 C29 C31 C32 -47.7(8) . . . . ?
C28 C29 C31 C32 132.1(6) . . . . ?
C30 C29 C31 C36 130.1(6) . . . . ?
C28 C29 C31 C36 -50.1(9) . . . . ?
C36 C31 C32 C33 1.0(10) . . . . ?
C29 C31 C32 C33 178.9(6) . . . . ?
C31 C32 C33 C34 -1.4(10) . . . . ?
C31 C32 C33 C47 -175.0(6) . . . . ?
C32 C33 C34 C35 1.0(9) . . . . ?
C47 C33 C34 C35 174.9(6) . . . . ?
C33 C34 C35 C36 -0.3(10) . . . . ?
C33 C34 C35 C37 -177.3(6) . . . . ?
C34 C35 C36 C31 -0.1(9) . . . . ?
C37 C35 C36 C31 176.7(5) . . . . ?
C34 C35 C36 C23 177.1(5) . . . . ?
C37 C35 C36 C23 -6.1(9) . . . . ?
C32 C31 C36 C35 -0.2(9) . . . . ?
C29 C31 C36 C35 -177.9(5) . . . . ?
C32 C31 C36 C23 -177.5(5) . . . . ?
C29 C31 C36 C23 4.9(9) . . . . ?
C24 C23 C36 C35 -46.7(9) . . . . ?
C22 C23 C36 C35 137.2(6) . . . . ?
C24 C23 C36 C31 130.4(6) . . . . ?
C22 C23 C36 C31 -45.7(8) . . . . ?
C36 C35 C37 C42 129.5(7) . . . . ?
C34 C35 C37 C42 -53.5(8) . . . . ?
C36 C35 C37 C38 -55.4(9) . . . . ?
C34 C35 C37 C38 121.6(7) . . . . ?
C42 C37 C38 C39 -2.8(10) . . . . ?
C35 C37 C38 C39 -177.9(6) . . . . ?
C37 C38 C39 C40 2.2(10) . . . . ?
S4 N7 C40 C39 179.8(6) . . . . ?
S4 N7 C40 C41 1.0(7) . . . . ?
C38 C39 C40 N7 -179.2(7) . . . . ?
C38 C39 C40 C41 -0.5(10) . . . . ?
S4 N8 C41 C42 -178.9(6) . . . . ?
S4 N8 C41 C40 -0.3(7) . . . . ?
N7 C40 C41 N8 -0.5(9) . . . . ?
C39 C40 C41 N8 -179.3(6) . . . . ?
N7 C40 C41 C42 178.2(6) . . . . ?
C39 C40 C41 C42 -0.7(10) . . . . ?
C38 C37 C42 C41 1.6(10) . . . . ?
C35 C37 C42 C41 176.6(6) . . . . ?
N8 C41 C42 C37 178.6(7) . . . . ?
C40 C41 C42 C37 0.1(10) . . . . ?
C6 C7 C43 C45 173.9(7) . . . . ?
C8 C7 C43 C45 -6.4(10) . . . . ?
C6 C7 C43 C46 55.2(8) . . . . ?
C8 C7 C43 C46 -125.1(7) . . . . ?
C6 C7 C43 C44 -64.7(8) . . . . ?
C8 C7 C43 C44 115.0(7) . . . . ?
C32 C33 C47 C50 -148.4(8) . . . . ?
C34 C33 C47 C50 38.3(10) . . . . ?
C32 C33 C47 C49 90.8(8) . . . . ?
C34 C33 C47 C49 -82.5(8) . . . . ?
C32 C33 C47 C48 -29.1(10) . . . . ?
C34 C33 C47 C48 157.6(7) . . . . ?
S5 N9 C51 C52 178.5(6) . . . . ?
S5 N9 C51 C71 -0.6(7) . . . . ?
N9 C51 C52 C53 -172.9(6) . . . . ?
C71 C51 C52 C53 6.1(9) . . . . ?
C51 C52 C53 C54 -3.4(10) . . . . ?
C52 C53 C54 C70 -5.0(9) . . . . ?
C52 C53 C54 C55 174.8(6) . . . . ?
C70 C54 C55 C56 168.2(6) . . . . ?
C53 C54 C55 C56 -11.6(9) . . . . ?
C70 C54 C55 C60 -6.6(9) . . . . ?
C53 C54 C55 C60 173.6(5) . . . . ?
C60 C55 C56 C57 -2.2(10) . . . . ?
C54 C55 C56 C57 -177.0(6) . . . . ?
C55 C56 C57 C58 -0.2(10) . . . . ?
C55 C56 C57 C93 176.5(6) . . . . ?
C56 C57 C58 C59 0.1(10) . . . . ?
C93 C57 C58 C59 -176.6(6) . . . . ?
C57 C58 C59 C60 2.4(10) . . . . ?
C57 C58 C59 C61 177.7(6) . . . . ?
C58 C59 C60 C68 175.1(6) . . . . ?
C61 C59 C60 C68 -0.2(9) . . . . ?
C58 C59 C60 C55 -4.7(9) . . . . ?
C61 C59 C60 C55 -180.0(5) . . . . ?
C56 C55 C60 C59 4.5(9) . . . . ?
C54 C55 C60 C59 179.4(6) . . . . ?
C56 C55 C60 C68 -175.2(6) . . . . ?
C54 C55 C60 C68 -0.4(9) . . . . ?
C60 C59 C61 C66 -0.4(9) . . . . ?
C58 C59 C61 C66 -175.7(6) . . . . ?
C60 C59 C61 C62 -177.4(6) . . . . ?
C58 C59 C61 C62 7.3(9) . . . . ?
C66 C61 C62 C63 4.9(11) . . . . ?
C59 C61 C62 C63 -178.1(7) . . . . ?
C61 C62 C63 C64 1.5(12) . . . . ?
S6 N11 C64 C63 -177.6(7) . . . . ?
S6 N11 C64 C65 1.3(8) . . . . ?
C62 C63 C64 N11 174.9(7) . . . . ?
C62 C63 C64 C65 -3.9(12) . . . . ?
S6 N12 C65 C64 -1.4(8) . . . . ?
S6 N12 C65 C66 177.3(6) . . . . ?
N11 C64 C65 N12 0.1(10) . . . . ?
C63 C64 C65 N12 179.0(7) . . . . ?
N11 C64 C65 C66 -178.7(6) . . . . ?
C63 C64 C65 C66 0.2(11) . . . . ?
C62 C61 C66 C65 -8.1(9) . . . . ?
C59 C61 C66 C65 174.9(6) . . . . ?
C62 C61 C66 C67 175.2(6) . . . . ?
C59 C61 C66 C67 -1.8(9) . . . . ?
N12 C65 C66 C61 -172.9(7) . . . . ?
C64 C65 C66 C61 5.8(10) . . . . ?
N12 C65 C66 C67 3.7(11) . . . . ?
C64 C65 C66 C67 -177.7(7) . . . . ?
C61 C66 C67 C74 -174.1(6) . . . . ?
C65 C66 C67 C74 9.5(10) . . . . ?
C61 C66 C67 C68 4.5(9) . . . . ?
C65 C66 C67 C68 -171.8(6) . . . . ?
C59 C60 C68 C67 3.0(9) . . . . ?
C55 C60 C68 C67 -177.2(6) . . . . ?
C59 C60 C68 C69 -175.4(6) . . . . ?
C55 C60 C68 C69 4.4(9) . . . . ?
C74 C67 C68 C60 173.7(6) . . . . ?
C66 C67 C68 C60 -5.0(9) . . . . ?
C74 C67 C68 C69 -7.9(9) . . . . ?
C66 C67 C68 C69 173.4(6) . . . . ?
C60 C68 C69 C72 -174.9(6) . . . . ?
C67 C68 C69 C72 6.7(9) . . . . ?
C60 C68 C69 C70 -1.4(9) . . . . ?
C67 C68 C69 C70 -179.8(5) . . . . ?
C53 C54 C70 C71 9.8(8) . . . . ?
C55 C54 C70 C71 -170.0(5) . . . . ?
C53 C54 C70 C69 -170.6(5) . . . . ?
C55 C54 C70 C69 9.7(9) . . . . ?
C72 C69 C70 C54 167.7(6) . . . . ?
C68 C69 C70 C54 -5.8(9) . . . . ?
C72 C69 C70 C71 -12.7(9) . . . . ?
C68 C69 C70 C71 173.8(6) . . . . ?
S5 N10 C71 C51 -0.6(6) . . . . ?
S5 N10 C71 C70 -178.0(5) . . . . ?
N9 C51 C71 N10 0.8(8) . . . . ?
C52 C51 C71 N10 -178.3(6) . . . . ?
N9 C51 C71 C70 178.3(6) . . . . ?
C52 C51 C71 C70 -0.8(9) . . . . ?
C54 C70 C71 N10 170.0(6) . . . . ?
C69 C70 C71 N10 -9.7(9) . . . . ?
C54 C70 C71 C51 -7.2(8) . . . . ?
C69 C70 C71 C51 173.2(6) . . . . ?
C68 C69 C72 C73 -0.1(9) . . . . ?
C70 C69 C72 C73 -173.4(6) . . . . ?
C69 C72 C73 C74 -5.4(9) . . . . ?
C69 C72 C73 C81 171.7(6) . . . . ?
C72 C73 C74 C67 4.1(10) . . . . ?
C81 C73 C74 C67 -172.9(6) . . . . ?
C68 C67 C74 C73 2.6(9) . . . . ?
C66 C67 C74 C73 -178.7(6) . . . . ?
S7 N13 C75 C76 -179.4(6) . . . . ?
S7 N13 C75 C80 0.9(7) . . . . ?
N13 C75 C76 C77 -179.1(7) . . . . ?
C80 C75 C76 C77 0.6(10) . . . . ?
C75 C76 C77 C78 -0.5(11) . . . . ?
C76 C77 C78 C79 0.1(10) . . . . ?
C76 C77 C78 C82 177.2(6) . . . . ?
C77 C78 C79 C80 0.2(10) . . . . ?
C82 C78 C79 C80 -176.9(6) . . . . ?
S7 N14 C80 C79 -179.8(6) . . . . ?
S7 N14 C80 C75 1.2(7) . . . . ?
C78 C79 C80 N14 -179.0(7) . . . . ?
C78 C79 C80 C75 -0.1(10) . . . . ?
N13 C75 C80 N14 -1.4(9) . . . . ?
C76 C75 C80 N14 178.8(6) . . . . ?
N13 C75 C80 C79 179.4(6) . . . . ?
C76 C75 C80 C79 -0.3(10) . . . . ?
C74 C73 C81 C82 -125.3(7) . . . . ?
C72 C73 C81 C82 57.7(8) . . . . ?
C74 C73 C81 C86 58.1(9) . . . . ?
C72 C73 C81 C86 -118.9(7) . . . . ?
C86 C81 C82 C83 -1.8(10) . . . . ?
C73 C81 C82 C83 -178.4(6) . . . . ?
C86 C81 C82 C78 176.2(6) . . . . ?
C73 C81 C82 C78 -0.4(10) . . . . ?
C79 C78 C82 C83 50.3(9) . . . . ?
C77 C78 C82 C83 -126.8(7) . . . . ?
C79 C78 C82 C81 -127.8(7) . . . . ?
C77 C78 C82 C81 55.1(9) . . . . ?
C81 C82 C83 C84 -0.8(10) . . . . ?
C78 C82 C83 C84 -178.9(6) . . . . ?
C82 C83 C84 C85 3.0(10) . . . . ?
C82 C83 C84 C97 -179.4(7) . . . . ?
C83 C84 C85 C86 -2.9(11) . . . . ?
C97 C84 C85 C86 179.6(7) . . . . ?
C84 C85 C86 C81 0.4(10) . . . . ?
C84 C85 C86 C92 176.0(6) . . . . ?
C82 C81 C86 C85 1.9(9) . . . . ?
C73 C81 C86 C85 178.6(6) . . . . ?
C82 C81 C86 C92 -173.4(6) . . . . ?
C73 C81 C86 C92 3.2(9) . . . . ?
C92 C87 C88 C89 -0.3(12) . . . . ?
S8 N15 C89 C88 179.2(7) . . . . ?
S8 N15 C89 C90 -1.8(8) . . . . ?
C87 C88 C89 N15 177.9(7) . . . . ?
C87 C88 C89 C90 -1.1(11) . . . . ?
S8 N16 C90 C91 179.3(6) . . . . ?
S8 N16 C90 C89 -1.1(8) . . . . ?
N15 C89 C90 N16 2.0(9) . . . . ?
C88 C89 C90 N16 -178.9(7) . . . . ?
N15 C89 C90 C91 -178.4(7) . . . . ?
C88 C89 C90 C91 0.7(11) . . . . ?
N16 C90 C91 C92 -179.3(7) . . . . ?
C89 C90 C91 C92 1.1(11) . . . . ?
C90 C91 C92 C87 -2.4(10) . . . . ?
C90 C91 C92 C86 -174.9(6) . . . . ?
C88 C87 C92 C91 2.1(11) . . . . ?
C88 C87 C92 C86 174.5(7) . . . . ?
C85 C86 C92 C91 42.3(9) . . . . ?
C81 C86 C92 C91 -142.4(7) . . . . ?
C85 C86 C92 C87 -130.1(7) . . . . ?
C81 C86 C92 C87 45.2(9) . . . . ?
C56 C57 C93 C95 -78.8(11) . . . . ?
C58 C57 C93 C95 97.7(10) . . . . ?
C56 C57 C93 C96 39.9(11) . . . . ?
C58 C57 C93 C96 -143.5(8) . . . . ?
C56 C57 C93 C94 157.8(9) . . . . ?
C58 C57 C93 C94 -25.7(11) . . . . ?
C85 C84 C97 C99B -139.5(19) . . . . ?
C83 C84 C97 C99B 43(2) . . . . ?
C85 C84 C97 C10C 33(3) . . . . ?
C83 C84 C97 C10C -144(2) . . . . ?
C85 C84 C97 C98A 60.6(12) . . . . ?
C83 C84 C97 C98A -116.8(10) . . . . ?
C85 C84 C97 C99A -57.2(13) . . . . ?
C83 C84 C97 C99A 125.3(11) . . . . ?
C85 C84 C97 C10A -179.2(11) . . . . ?
C83 C84 C97 C10A 3.3(14) . . . . ?
C85 C84 C97 C99C -100(2) . . . . ?
C83 C84 C97 C99C 82(2) . . . . ?
C85 C84 C97 C98B -14.4(19) . . . . ?
C83 C84 C97 C98B 168.1(17) . . . . ?
C85 C84 C97 C10B 97.3(16) . . . . ?
C83 C84 C97 C10B -80.1(16) . . . . ?
C85 C84 C97 C98C 149.9(18) . . . . ?
C83 C84 C97 C98C -27.5(18) . . . . ?

loop_
_platon_squeeze_void_nr
_platon_squeeze_void_average_x
_platon_squeeze_void_average_y
_platon_squeeze_void_average_z
_platon_squeeze_void_volume
_platon_squeeze_void_count_electrons
_platon_squeeze_void_content
1 0.500 1.000 1.000 506 142 ' '
